data_7107979
loop_
_publ_author_name
'Michael Lipschutz'
'T.Don Tilley'

_publ_section_title
;
 Synthesis and reactivity of a conveniently prepared two-coordinate
 bis(amido) nickel(II) complex
;
_journal_name_full Chem.Commun.
_journal_page_first 7146
_journal_paper_doi 10.1039/c2cc32974c
_journal_volume 48
_journal_year 2012
_chemical_formula_sum 'C30 H52 N2 Ni Si2'
_chemical_formula_weight 555.62
_chemical_name_common Ni(N(SiMe3)(DIPP))2
_chemical_name_systematic
;
?
;
_space_group_IT_number 2
_symmetry_cell_setting triclinic
_symmetry_space_group_name_Hall '-P 1'
_symmetry_space_group_name_H-M 'P -1'
_atom_sites_solution_hydrogens geom
_atom_sites_solution_primary direct
_atom_sites_solution_secondary difmap
_audit_creation_method SHELXL-97
_cell_angle_alpha 102.092(2)
_cell_angle_beta 92.571(2)
_cell_angle_gamma 114.391(2)
_cell_formula_units_Z 1
_cell_length_a 8.9248(4)
_cell_length_b 9.1680(4)
_cell_length_c 10.9493(5)
_cell_measurement_reflns_used 9914
_cell_measurement_temperature 100
_cell_measurement_theta_max 25.39
_cell_measurement_theta_min 2.52
_cell_volume 789.11(6)
_computing_cell_refinement 'Bruker SAINT'
_computing_data_collection 'Bruker APEX2'
_computing_data_reduction 'Bruker SAINT'
_computing_molecular_graphics 'Bruker SHELXTL'
_computing_publication_material 'Bruker SHELXTL'
_computing_structure_refinement 'SHELXL-97 (Sheldrick, 2008)'
_computing_structure_solution 'SHELXS-97 (Sheldrick, 2008)'
_diffrn_ambient_temperature 100(2)
_diffrn_detector_area_resol_mean 8.366
_diffrn_measured_fraction_theta_full 0.997
_diffrn_measured_fraction_theta_max 0.996
_diffrn_measurement_device_type 'Bruker APEX-II CCD'
_diffrn_measurement_method 'phi and omega scans'
_diffrn_radiation_monochromator 'QUAZAR multilayer mirrors'
_diffrn_radiation_source 'microfocus sealed tube'
_diffrn_radiation_type MoK\a
_diffrn_radiation_wavelength 0.71073
_diffrn_reflns_av_R_equivalents 0.0307
_diffrn_reflns_av_sigmaI/netI 0.0205
_diffrn_reflns_limit_h_max 10
_diffrn_reflns_limit_h_min -10
_diffrn_reflns_limit_k_max 11
_diffrn_reflns_limit_k_min -11
_diffrn_reflns_limit_l_max 13
_diffrn_reflns_limit_l_min -13
_diffrn_reflns_number 15509
_diffrn_reflns_theta_full 25.00
_diffrn_reflns_theta_max 25.39
_diffrn_reflns_theta_min 1.92
_exptl_absorpt_coefficient_mu 0.711
_exptl_absorpt_correction_T_max 0.9453
_exptl_absorpt_correction_T_min 0.9196
_exptl_absorpt_correction_type multi-scan
_exptl_absorpt_process_details SADABS
_exptl_crystal_colour purple
_exptl_crystal_density_diffrn 1.169
_exptl_crystal_density_method 'not measured'
_exptl_crystal_description block
_exptl_crystal_F_000 302
_exptl_crystal_size_max 0.12
_exptl_crystal_size_mid 0.08
_exptl_crystal_size_min 0.08
_refine_diff_density_max 0.380
_refine_diff_density_min -0.199
_refine_diff_density_rms 0.042
_refine_ls_extinction_method none
_refine_ls_goodness_of_fit_ref 1.061
_refine_ls_hydrogen_treatment constr
_refine_ls_matrix_type full
_refine_ls_number_parameters 167
_refine_ls_number_reflns 2891
_refine_ls_number_restraints 0
_refine_ls_restrained_S_all 1.061
_refine_ls_R_factor_all 0.0260
_refine_ls_R_factor_gt 0.0241
_refine_ls_shift/su_max 0.000
_refine_ls_shift/su_mean 0.000
_refine_ls_structure_factor_coef Fsqd
_refine_ls_weighting_details 'calc w=1/[\s^2^(Fo^2^)+(0.0321P)^2^+0.3414P] where P=(Fo^2^+2Fc^2^)/3'
_refine_ls_weighting_scheme calc
_refine_ls_wR_factor_gt 0.0645
_refine_ls_wR_factor_ref 0.0658
_reflns_number_gt 2713
_reflns_number_total 2891
_reflns_threshold_expression >2sigma(I)
_cod_data_source_file c2cc32974c.txt
_cod_data_source_block shelxl_a
_cod_original_sg_symbol_H-M P-1
_cod_database_code 7107979

loop_
_symmetry_equiv_pos_as_xyz
'x, y, z'
'-x, -y, -z'

loop_
_atom_site_label
_atom_site_type_symbol
_atom_site_fract_x
_atom_site_fract_y
_atom_site_fract_z
_atom_site_U_iso_or_equiv
_atom_site_adp_type
_atom_site_occupancy
_atom_site_symmetry_multiplicity
_atom_site_calc_flag
_atom_site_refinement_flags
C1 C 0.58800(17) 0.07697(17) 0.24294(12) 0.0154(3) Uani 1 1 d .
C2 C 0.73548(17) 0.22771(17) 0.27750(13) 0.0164(3) Uani 1 1 d .
C3 C 0.86820(18) 0.23724(18) 0.35601(13) 0.0203(3) Uani 1 1 d .
H3 H 0.9673 0.3375 0.3790 0.024 Uiso 1 1 calc R
C4 C 0.85905(19) 0.10402(19) 0.40128(14) 0.0221(3) Uani 1 1 d .
H4 H 0.9509 0.1129 0.4547 0.026 Uiso 1 1 calc R
C5 C 0.71428(19) -0.04265(19) 0.36780(14) 0.0215(3) Uani 1 1 d .
H5 H 0.7081 -0.1339 0.3990 0.026 Uiso 1 1 calc R
C6 C 0.57811(18) -0.05901(17) 0.28965(13) 0.0175(3) Uani 1 1 d .
C7 C 0.42270(19) -0.22276(17) 0.25268(14) 0.0199(3) Uani 1 1 d .
H7 H 0.3324 -0.2020 0.2135 0.024 Uiso 1 1 calc R
C8 C 0.4494(2) -0.35104(19) 0.15332(15) 0.0290(4) Uani 1 1 d .
H8A H 0.5416 -0.3698 0.1872 0.044 Uiso 1 1 calc R
H8B H 0.4759 -0.3103 0.0774 0.044 Uiso 1 1 calc R
H8C H 0.3479 -0.4552 0.1317 0.044 Uiso 1 1 calc R
C9 C 0.3627(2) -0.29035(19) 0.36692(15) 0.0279(4) Uani 1 1 d .
H9A H 0.4437 -0.3226 0.4025 0.042 Uiso 1 1 calc R
H9B H 0.2548 -0.3871 0.3404 0.042 Uiso 1 1 calc R
H9C H 0.3514 -0.2047 0.4310 0.042 Uiso 1 1 calc R
C10 C 0.75278(18) 0.37591(17) 0.22786(13) 0.0190(3) Uani 1 1 d .
H10 H 0.6396 0.3544 0.1892 0.023 Uiso 1 1 calc R
C11 C 0.8185(2) 0.53667(18) 0.33309(15) 0.0253(3) Uani 1 1 d .
H11A H 0.7480 0.5210 0.3998 0.038 Uiso 1 1 calc R
H11B H 0.8164 0.6261 0.2983 0.038 Uiso 1 1 calc R
H11C H 0.9329 0.5655 0.3683 0.038 Uiso 1 1 calc R
C12 C 0.8644(2) 0.3956(2) 0.12392(15) 0.0278(4) Uani 1 1 d .
H12A H 0.9755 0.4134 0.1586 0.042 Uiso 1 1 calc R
H12B H 0.8728 0.4907 0.0923 0.042 Uiso 1 1 calc R
H12C H 0.8161 0.2952 0.0545 0.042 Uiso 1 1 calc R
C13 C 0.10746(19) -0.08443(18) 0.22154(15) 0.0226(3) Uani 1 1 d .
H13A H 0.0786 -0.1807 0.1502 0.034 Uiso 1 1 calc R
H13B H 0.0109 -0.0602 0.2312 0.034 Uiso 1 1 calc R
H13C H 0.1403 -0.1083 0.2989 0.034 Uiso 1 1 calc R
C14 C 0.2139(2) 0.1519(2) 0.05109(15) 0.0260(3) Uani 1 1 d .
H14A H 0.3015 0.2546 0.0400 0.039 Uiso 1 1 calc R
H14B H 0.1127 0.1670 0.0638 0.039 Uiso 1 1 calc R
H14C H 0.1906 0.0623 -0.0244 0.039 Uiso 1 1 calc R
C15 C 0.3440(2) 0.27244(19) 0.33496(15) 0.0258(3) Uani 1 1 d .
H15A H 0.3927 0.2474 0.4053 0.039 Uiso 1 1 calc R
H15B H 0.2451 0.2873 0.3571 0.039 Uiso 1 1 calc R
H15C H 0.4257 0.3742 0.3179 0.039 Uiso 1 1 calc R
N1 N 0.45461(14) 0.06117(14) 0.15574(10) 0.0156(2) Uani 1 1 d .
Si1 Si 0.28409(5) 0.09839(5) 0.19158(3) 0.01601(11) Uani 1 1 d .
Ni1 Ni 0.5000 0.0000 0.0000 0.01491(9) Uani 1 2 d S

loop_
_atom_site_aniso_label
_atom_site_aniso_U_11
_atom_site_aniso_U_22
_atom_site_aniso_U_33
_atom_site_aniso_U_23
_atom_site_aniso_U_13
_atom_site_aniso_U_12
C1 0.0149(7) 0.0169(7) 0.0141(6) 0.0011(5) 0.0037(5) 0.0077(6)
C2 0.0159(7) 0.0176(7) 0.0151(7) 0.0021(5) 0.0046(5) 0.0074(6)
C3 0.0139(7) 0.0211(7) 0.0215(7) 0.0019(6) 0.0028(6) 0.0050(6)
C4 0.0162(7) 0.0297(8) 0.0226(7) 0.0057(6) 0.0012(6) 0.0127(6)
C5 0.0223(8) 0.0231(8) 0.0243(7) 0.0089(6) 0.0064(6) 0.0131(6)
C6 0.0174(7) 0.0171(7) 0.0179(7) 0.0029(5) 0.0053(6) 0.0078(6)
C7 0.0199(8) 0.0160(7) 0.0239(7) 0.0058(6) 0.0020(6) 0.0076(6)
C8 0.0333(9) 0.0201(8) 0.0274(8) 0.0010(6) 0.0037(7) 0.0079(7)
C9 0.0275(9) 0.0217(8) 0.0296(8) 0.0080(7) 0.0082(7) 0.0047(7)
C10 0.0159(7) 0.0164(7) 0.0203(7) 0.0035(6) 0.0007(6) 0.0034(6)
C11 0.0250(8) 0.0176(7) 0.0278(8) 0.0019(6) 0.0011(6) 0.0059(6)
C12 0.0291(9) 0.0244(8) 0.0242(8) 0.0071(6) 0.0069(7) 0.0052(7)
C13 0.0185(8) 0.0219(8) 0.0277(8) 0.0078(6) 0.0057(6) 0.0079(6)
C14 0.0205(8) 0.0270(8) 0.0294(8) 0.0122(7) -0.0014(6) 0.0073(7)
C15 0.0231(8) 0.0239(8) 0.0274(8) -0.0013(6) 0.0029(6) 0.0110(7)
N1 0.0156(6) 0.0143(6) 0.0147(5) 0.0022(4) 0.0011(5) 0.0050(5)
Si1 0.0144(2) 0.0144(2) 0.0173(2) 0.00320(15) 0.00048(15) 0.00491(16)
Ni1 0.01554(15) 0.01533(14) 0.01262(13) 0.00204(10) 0.00054(10) 0.00631(11)

loop_
_atom_type_symbol
_atom_type_description
_atom_type_scat_dispersion_real
_atom_type_scat_dispersion_imag
_atom_type_scat_source
C C 0.0033 0.0016 'International Tables Vol C Tables 4.2.6.8 and 6.1.1.4'
H H 0.0000 0.0000 'International Tables Vol C Tables 4.2.6.8 and 6.1.1.4'
N N 0.0061 0.0033 'International Tables Vol C Tables 4.2.6.8 and 6.1.1.4'
Si Si 0.0817 0.0704 'International Tables Vol C Tables 4.2.6.8 and 6.1.1.4'
Ni Ni 0.3393 1.1124 'International Tables Vol C Tables 4.2.6.8 and 6.1.1.4'

loop_
_geom_angle_atom_site_label_1
_geom_angle_atom_site_label_2
_geom_angle_atom_site_label_3
_geom_angle
_geom_angle_site_symmetry_1
C6 C1 C2 119.66(13) .
C6 C1 N1 120.60(12) .
C2 C1 N1 119.65(12) .
C3 C2 C1 118.83(13) .
C3 C2 C10 119.66(13) .
C1 C2 C10 121.49(13) .
C4 C3 C2 121.58(13) .
C4 C3 H3 119.2 .
C2 C3 H3 119.2 .
C3 C4 C5 119.33(14) .
C3 C4 H4 120.3 .
C5 C4 H4 120.3 .
C4 C5 C6 121.49(14) .
C4 C5 H5 119.3 .
C6 C5 H5 119.3 .
C5 C6 C1 119.10(13) .
C5 C6 C7 120.08(13) .
C1 C6 C7 120.81(13) .
C6 C7 C8 111.25(12) .
C6 C7 C9 112.40(12) .
C8 C7 C9 110.77(12) .
C6 C7 H7 107.4 .
C8 C7 H7 107.4 .
C9 C7 H7 107.4 .
C7 C8 H8A 109.5 .
C7 C8 H8B 109.5 .
H8A C8 H8B 109.5 .
C7 C8 H8C 109.5 .
H8A C8 H8C 109.5 .
H8B C8 H8C 109.5 .
C7 C9 H9A 109.5 .
C7 C9 H9B 109.5 .
H9A C9 H9B 109.5 .
C7 C9 H9C 109.5 .
H9A C9 H9C 109.5 .
H9B C9 H9C 109.5 .
C2 C10 C11 112.43(12) .
C2 C10 C12 110.66(12) .
C11 C10 C12 110.48(12) .
C2 C10 H10 107.7 .
C11 C10 H10 107.7 .
C12 C10 H10 107.7 .
C10 C11 H11A 109.5 .
C10 C11 H11B 109.5 .
H11A C11 H11B 109.5 .
C10 C11 H11C 109.5 .
H11A C11 H11C 109.5 .
H11B C11 H11C 109.5 .
C10 C12 H12A 109.5 .
C10 C12 H12B 109.5 .
H12A C12 H12B 109.5 .
C10 C12 H12C 109.5 .
H12A C12 H12C 109.5 .
H12B C12 H12C 109.5 .
Si1 C13 H13A 109.5 .
Si1 C13 H13B 109.5 .
H13A C13 H13B 109.5 .
Si1 C13 H13C 109.5 .
H13A C13 H13C 109.5 .
H13B C13 H13C 109.5 .
Si1 C14 H14A 109.5 .
Si1 C14 H14B 109.5 .
H14A C14 H14B 109.5 .
Si1 C14 H14C 109.5 .
H14A C14 H14C 109.5 .
H14B C14 H14C 109.5 .
Si1 C15 H15A 109.5 .
Si1 C15 H15B 109.5 .
H15A C15 H15B 109.5 .
Si1 C15 H15C 109.5 .
H15A C15 H15C 109.5 .
H15B C15 H15C 109.5 .
C1 N1 Si1 127.16(9) .
C1 N1 Ni1 106.66(9) .
Si1 N1 Ni1 126.16(7) .
N1 Si1 C15 110.44(6) .
N1 Si1 C14 105.94(7) .
C15 Si1 C14 110.70(8) .
N1 Si1 C13 113.40(6) .
C15 Si1 C13 107.53(7) .
C14 Si1 C13 108.83(7) .
N1 Ni1 N1 180.00(8) 2_655

loop_
_geom_bond_atom_site_label_1
_geom_bond_atom_site_label_2
_geom_bond_distance
_geom_bond_site_symmetry_2
C1 C6 1.416(2) .
C1 C2 1.421(2) .
C1 N1 1.4309(18) .
C2 C3 1.393(2) .
C2 C10 1.519(2) .
C3 C4 1.385(2) .
C3 H3 0.9500 .
C4 C5 1.388(2) .
C4 H4 0.9500 .
C5 C6 1.391(2) .
C5 H5 0.9500 .
C6 C7 1.522(2) .
C7 C8 1.531(2) .
C7 C9 1.532(2) .
C7 H7 1.0000 .
C8 H8A 0.9800 .
C8 H8B 0.9800 .
C8 H8C 0.9800 .
C9 H9A 0.9800 .
C9 H9B 0.9800 .
C9 H9C 0.9800 .
C10 C11 1.535(2) .
C10 C12 1.536(2) .
C10 H10 1.0000 .
C11 H11A 0.9800 .
C11 H11B 0.9800 .
C11 H11C 0.9800 .
C12 H12A 0.9800 .
C12 H12B 0.9800 .
C12 H12C 0.9800 .
C13 Si1 1.8699(15) .
C13 H13A 0.9800 .
C13 H13B 0.9800 .
C13 H13C 0.9800 .
C14 Si1 1.8666(15) .
C14 H14A 0.9800 .
C14 H14B 0.9800 .
C14 H14C 0.9800 .
C15 Si1 1.8620(15) .
C15 H15A 0.9800 .
C15 H15B 0.9800 .
C15 H15C 0.9800 .
N1 Si1 1.7358(12) .
N1 Ni1 1.7987(11) .
Ni1 N1 1.7987(11) 2_655
